data_7109395
loop_
_publ_author_name
P.S.Salini
K.S.Anju
M.L.P.Reddy
'A. Srinivasan'

_publ_section_title
;
 Syntheses of normal, expanded, strapped and N-confused calixbenzophyrins
 from a single starting material
;
_journal_name_full Chem.Commun.
_journal_page_first 5769
_journal_paper_doi 10.1039/c3cc41601a
_journal_volume 49
_journal_year 2013
_chemical_formula_sum 'C68 H42 F20 N4 O'
_chemical_formula_weight 1311.06
_chemical_name_systematic
;
?
;
_space_group_IT_number 14
_symmetry_cell_setting monoclinic
_symmetry_space_group_name_Hall '-P 2yn'
_symmetry_space_group_name_H-M 'P 1 21/n 1'
_atom_sites_solution_hydrogens geom
_atom_sites_solution_primary direct
_atom_sites_solution_secondary difmap
_audit_creation_method SHELXL-97
_cell_angle_alpha 90.00
_cell_angle_beta 109.182(2)
_cell_angle_gamma 90.00
_cell_formula_units_Z 4
_cell_length_a 18.1032(14)
_cell_length_b 13.7944(9)
_cell_length_c 27.4477(19)
_cell_measurement_reflns_used 5421
_cell_measurement_temperature 293(2)
_cell_measurement_theta_max 22.2
_cell_measurement_theta_min 2.6
_cell_volume 6473.8(8)
_computing_cell_refinement 'APEX2/SAINT (Bruker, 2004)'
_computing_data_collection 'APEX2 (Bruker, 2004)'
_computing_data_reduction 'SAINT/XPREP (Bruker, 2004)'
_computing_molecular_graphics 'ORTEP3 (Farrugia, 1997) and Mercury (Bruno et al., 2002)'
_computing_publication_material 'SHELXL-97 (Sheldrick, 2008)'
_computing_structure_refinement 'SHELXL-97 (Sheldrick, 2008)'
_computing_structure_solution 'SIR92 (Altornare et al., 1993)'
_diffrn_ambient_temperature 293(2)
_diffrn_measured_fraction_theta_full 0.997
_diffrn_measured_fraction_theta_max 0.997
_diffrn_measurement_device_type 'Bruker axs kappa apex2 CCD Diffractometer'
_diffrn_measurement_method '\w and \f scan'
_diffrn_radiation_monochromator graphite
_diffrn_radiation_source 'fine-focus sealed tube'
_diffrn_radiation_type MoK\a
_diffrn_radiation_wavelength 0.71073
_diffrn_reflns_av_R_equivalents 0.0375
_diffrn_reflns_av_sigmaI/netI 0.0335
_diffrn_reflns_limit_h_max 19
_diffrn_reflns_limit_h_min -19
_diffrn_reflns_limit_k_max 13
_diffrn_reflns_limit_k_min -14
_diffrn_reflns_limit_l_max 28
_diffrn_reflns_limit_l_min -29
_diffrn_reflns_number 43385
_diffrn_reflns_theta_full 22.53
_diffrn_reflns_theta_max 22.53
_diffrn_reflns_theta_min 1.90
_diffrn_standards_decay_% 0
_exptl_absorpt_coefficient_mu 0.120
_exptl_absorpt_correction_T_max 0.961
_exptl_absorpt_correction_T_min 0.932
_exptl_absorpt_correction_type multi-scan
_exptl_absorpt_process_details 'SADABS (Bruker, 1999)'
_exptl_crystal_colour brown
_exptl_crystal_density_diffrn 1.345
_exptl_crystal_density_method 'not measured'
_exptl_crystal_description block
_exptl_crystal_F_000 2664
_exptl_crystal_size_max 0.30
_exptl_crystal_size_mid 0.20
_exptl_crystal_size_min 0.20
_platon_squeeze_details
;
Disordered solvent molecules with scattering
factor equivalent to 53 electrons per asymmetric
unit is removed using the program squeeze(PLATON).
As the removed solvent types cannot be confirmed,
the same is not added to the formula.
;
_refine_diff_density_max 0.470
_refine_diff_density_min -0.392
_refine_diff_density_rms 0.062
_refine_ls_extinction_method none
_refine_ls_goodness_of_fit_ref 1.069
_refine_ls_hydrogen_treatment mixed
_refine_ls_matrix_type full
_refine_ls_number_parameters 854
_refine_ls_number_reflns 8481
_refine_ls_number_restraints 122
_refine_ls_restrained_S_all 1.280
_refine_ls_R_factor_all 0.0860
_refine_ls_R_factor_gt 0.0663
_refine_ls_shift/su_max 0.005
_refine_ls_shift/su_mean 0.000
_refine_ls_structure_factor_coef Fsqd
_refine_ls_weighting_details
;
calc w=1/[\s^2^(Fo^2^)+(0.1326P)^2^+2.4539P] where P=(Fo^2^+2Fc^2^)/3
;
_refine_ls_weighting_scheme calc
_refine_ls_wR_factor_gt 0.1961
_refine_ls_wR_factor_ref 0.2110
_reflns_number_gt 6139
_reflns_number_total 8481
_reflns_threshold_expression >2sigma(I)
_cod_data_source_file c3cc41601a.txt
_cod_data_source_block shelxl2
_cod_original_sg_symbol_H-M P21/n
_cod_database_code 7109395

loop_
_symmetry_equiv_pos_as_xyz
'x, y, z'
'-x+1/2, y+1/2, -z+1/2'
'-x, -y, -z'
'x-1/2, -y-1/2, z-1/2'

loop_
_atom_site_label
_atom_site_type_symbol
_atom_site_fract_x
_atom_site_fract_y
_atom_site_fract_z
_atom_site_U_iso_or_equiv
_atom_site_adp_type
_atom_site_occupancy
_atom_site_symmetry_multiplicity
_atom_site_calc_flag
_atom_site_refinement_flags
C1 C 0.9484(4) 0.3902(5) 0.1374(3) 0.102(2) Uani 1 1 d .
C2 C 0.8872(4) 0.3532(7) 0.1501(5) 0.151(4) Uani 1 1 d .
C3 C 0.8939(4) 0.3349(6) 0.1987(5) 0.122(3) Uani 1 1 d .
C4 C 0.9617(4) 0.3520(5) 0.2361(3) 0.092(2) Uani 1 1 d .
C5 C 1.0231(3) 0.3894(4) 0.2234(2) 0.0638(14) Uani 1 1 d .
C6 C 1.0181(3) 0.4096(3) 0.1738(2) 0.0566(13) Uani 1 1 d .
C7 C 1.0870(2) 0.4498(3) 0.16111(18) 0.0481(11) Uani 1 1 d .
C8 C 1.1462(3) 0.3839(3) 0.16224(17) 0.0451(11) Uani 1 1 d .
C9 C 1.1493(3) 0.2839(3) 0.17154(17) 0.0501(12) Uani 1 1 d .
H9 H 1.1110 0.2474 0.1788 0.060 Uiso 1 1 calc R
C10 C 1.2182(3) 0.2489(3) 0.16809(18) 0.0500(12) Uani 1 1 d .
C11 C 1.2576(3) 0.3309(3) 0.15665(16) 0.0432(11) Uani 1 1 d .
C12 C 1.2465(3) 0.1439(3) 0.1766(2) 0.0635(15) Uani 1 1 d .
C13 C 1.1798(5) 0.0804(4) 0.1824(3) 0.113(3) Uani 1 1 d .
H13A H 1.1689 0.0989 0.2131 0.170 Uiso 1 1 calc R
H13B H 1.1952 0.0135 0.1848 0.170 Uiso 1 1 calc R
H13C H 1.1337 0.0893 0.1529 0.170 Uiso 1 1 calc R
C14 C 1.3171(5) 0.1361(4) 0.2250(2) 0.101(3) Uani 1 1 d .
H14A H 1.3601 0.1710 0.2202 0.152 Uiso 1 1 calc R
H14B H 1.3312 0.0692 0.2318 0.152 Uiso 1 1 calc R
H14C H 1.3047 0.1632 0.2536 0.152 Uiso 1 1 calc R
C15 C 1.2634(3) 0.1062(3) 0.12843(19) 0.0521(12) Uani 1 1 d .
C16 C 1.2133(3) 0.1262(3) 0.0796(2) 0.0639(14) Uani 1 1 d .
H16 H 1.1707 0.1667 0.0756 0.077 Uiso 1 1 calc R
C17 C 1.2254(3) 0.0872(4) 0.0363(2) 0.0656(14) Uani 1 1 d .
H17 H 1.1901 0.1012 0.0038 0.079 Uiso 1 1 calc R
C18 C 1.2884(3) 0.0281(3) 0.04039(19) 0.0557(13) Uani 1 1 d .
C19 C 1.3373(3) 0.0079(3) 0.08867(19) 0.0598(13) Uani 1 1 d .
H19 H 1.3799 -0.0328 0.0926 0.072 Uiso 1 1 calc R
C20 C 1.3255(3) 0.0461(3) 0.13214(19) 0.0596(13) Uani 1 1 d .
H20 H 1.3604 0.0309 0.1645 0.072 Uiso 1 1 calc R
C21 C 1.3004(4) -0.0156(3) -0.00793(19) 0.0675(15) Uani 1 1 d .
C22 C 1.2439(5) -0.0995(4) -0.0262(2) 0.097(2) Uani 1 1 d .
H22A H 1.1911 -0.0757 -0.0362 0.145 Uiso 1 1 calc R
H22B H 1.2520 -0.1456 0.0013 0.145 Uiso 1 1 calc R
H22C H 1.2526 -0.1303 -0.0551 0.145 Uiso 1 1 calc R
C23 C 1.3850(4) -0.0534(4) 0.0027(2) 0.0859(19) Uani 1 1 d .
H23A H 1.3907 -0.0767 -0.0288 0.129 Uiso 1 1 calc R
H23B H 1.3952 -0.1052 0.0274 0.129 Uiso 1 1 calc R
H23C H 1.4214 -0.0016 0.0162 0.129 Uiso 1 1 calc R
C24 C 1.2852(3) 0.0600(3) -0.05055(18) 0.0618(14) Uani 1 1 d .
C25 C 1.2606(4) 0.0423(4) -0.1048(2) 0.0827(19) Uani 1 1 d .
H25 H 1.2457 -0.0171 -0.1211 0.099 Uiso 1 1 calc R
C26 C 1.2631(4) 0.1282(4) -0.1281(2) 0.0715(16) Uani 1 1 d .
H26 H 1.2507 0.1388 -0.1634 0.086 Uiso 1 1 calc R
C27 C 1.2877(3) 0.1983(3) -0.08903(16) 0.0493(11) Uani 1 1 d .
C28 C 1.2981(2) 0.2968(3) -0.09310(15) 0.0424(10) Uani 1 1 d .
C29 C 1.2841(3) 0.3374(3) -0.14567(16) 0.0470(11) Uani 1 1 d .
C30 C 1.2153(4) 0.3804(4) -0.1729(2) 0.0764(17) Uani 1 1 d .
C31 C 1.2062(6) 0.4238(5) -0.2218(3) 0.118(3) Uani 1 1 d .
C32 C 1.2699(8) 0.4186(5) -0.2402(3) 0.113(3) Uani 1 1 d .
C33 C 1.3341(6) 0.3744(6) -0.2139(3) 0.097(2) Uani 1 1 d .
C34 C 1.3419(4) 0.3354(4) -0.16835(19) 0.0640(15) Uani 1 1 d .
C35 C 1.3226(2) 0.3639(3) -0.05217(15) 0.0388(10) Uani 1 1 d .
C36 C 1.3355(2) 0.4636(3) -0.05387(15) 0.0373(10) Uani 1 1 d .
H36 H 1.3275 0.5004 -0.0836 0.045 Uiso 1 1 calc R
C37 C 1.3621(2) 0.4981(3) -0.00380(15) 0.0372(10) Uani 1 1 d .
C38 C 1.3646(2) 0.4165(3) 0.02811(15) 0.0345(9) Uani 1 1 d .
C39 C 1.3846(2) 0.6027(3) 0.01259(15) 0.0381(10) Uani 1 1 d .
C40 C 1.3694(3) 0.6665(3) -0.03553(18) 0.0544(12) Uani 1 1 d .
H40A H 1.3152 0.6626 -0.0561 0.082 Uiso 1 1 calc R
H40B H 1.4010 0.6444 -0.0554 0.082 Uiso 1 1 calc R
H40C H 1.3825 0.7325 -0.0252 0.082 Uiso 1 1 calc R
C41 C 1.4723(3) 0.6088(3) 0.0415(2) 0.0538(12) Uani 1 1 d .
H41A H 1.4872 0.6754 0.0485 0.081 Uiso 1 1 calc R
H41B H 1.5004 0.5810 0.0207 0.081 Uiso 1 1 calc R
H41C H 1.4845 0.5737 0.0733 0.081 Uiso 1 1 calc R
C42 C 1.3350(2) 0.6413(3) 0.04336(15) 0.0383(10) Uani 1 1 d .
C43 C 1.3641(3) 0.7012(3) 0.08581(16) 0.0458(11) Uani 1 1 d .
H43 H 1.4171 0.7160 0.0978 0.055 Uiso 1 1 calc R
C44 C 1.3150(3) 0.7397(3) 0.11091(18) 0.0500(12) Uani 1 1 d .
H44 H 1.3364 0.7800 0.1392 0.060 Uiso 1 1 calc R
C45 C 1.2371(3) 0.7204(3) 0.09538(17) 0.0456(11) Uani 1 1 d .
C46 C 1.2074(3) 0.6608(3) 0.05241(18) 0.0497(11) Uani 1 1 d .
H46 H 1.1542 0.6470 0.0404 0.060 Uiso 1 1 calc R
C47 C 1.2553(2) 0.6217(3) 0.02729(17) 0.0462(11) Uani 1 1 d .
H47 H 1.2337 0.5814 -0.0010 0.055 Uiso 1 1 calc R
C48 C 1.1821(3) 0.7635(3) 0.1212(2) 0.0554(13) Uani 1 1 d .
C49 C 1.1339(4) 0.8443(4) 0.0856(3) 0.0824(19) Uani 1 1 d .
H49A H 1.1687 0.8883 0.0769 0.124 Uiso 1 1 calc R
H49B H 1.1041 0.8788 0.1031 0.124 Uiso 1 1 calc R
H49C H 1.0992 0.8157 0.0546 0.124 Uiso 1 1 calc R
C50 C 1.2275(3) 0.8079(4) 0.1741(2) 0.0728(16) Uani 1 1 d .
H50A H 1.2599 0.7591 0.1958 0.109 Uiso 1 1 calc R
H50B H 1.1911 0.8320 0.1900 0.109 Uiso 1 1 calc R
H50C H 1.2596 0.8601 0.1696 0.109 Uiso 1 1 calc R
C51 C 1.1274(3) 0.6886(3) 0.13023(18) 0.0510(12) Uani 1 1 d .
C52 C 1.0541(3) 0.7045(4) 0.1368(2) 0.0717(16) Uani 1 1 d .
H52 H 1.0283 0.7637 0.1336 0.086 Uiso 1 1 calc R
C53 C 1.0279(3) 0.6185(4) 0.1488(2) 0.0691(15) Uani 1 1 d .
H53 H 0.9811 0.6077 0.1550 0.083 Uiso 1 1 calc R
C54 C 1.0853(2) 0.5483(3) 0.14985(18) 0.0471(11) Uani 1 1 d .
C55 C 1.3363(3) 0.3376(3) 0.14958(16) 0.0430(10) Uani 1 1 d .
H55 H 1.3571 0.2716 0.1512 0.052 Uiso 1 1 calc R
C56 C 1.3941(3) 0.3967(4) 0.19254(16) 0.0509(12) Uani 1 1 d .
C57 C 1.3884(3) 0.4958(4) 0.19847(19) 0.0560(13) Uani 1 1 d .
C58 C 1.4405(4) 0.5473(5) 0.2381(3) 0.0801(18) Uani 1 1 d .
C59 C 1.4997(5) 0.5015(9) 0.2741(3) 0.106(3) Uani 1 1 d .
C60 C 1.5084(4) 0.4031(9) 0.2689(2) 0.108(3) Uani 1 1 d .
C61 C 1.4573(3) 0.3513(5) 0.2288(2) 0.0774(17) Uani 1 1 d .
C62 C 1.3898(2) 0.4098(3) 0.08597(15) 0.0364(9) Uani 1 1 d .
H62 H 1.4012 0.4756 0.0999 0.044 Uiso 1 1 calc R
C63 C 1.4639(2) 0.3487(3) 0.10841(15) 0.0400(10) Uani 1 1 d .
C64 C 1.5323(3) 0.3908(3) 0.13945(17) 0.0482(11) Uani 1 1 d .
C65 C 1.6009(3) 0.3402(4) 0.16007(19) 0.0595(13) Uani 1 1 d .
C66 C 1.6031(3) 0.2446(5) 0.1500(2) 0.0698(15) Uani 1 1 d .
C67 C 1.5368(3) 0.1987(3) 0.1205(2) 0.0584(13) Uani 1 1 d .
C68 C 1.4684(3) 0.2506(3) 0.10054(16) 0.0448(11) Uani 1 1 d .
N1 N 1.2139(2) 0.4108(2) 0.15324(14) 0.0435(9) Uani 1 1 d D
N2 N 1.3017(3) 0.1526(3) -0.04159(14) 0.0572(11) Uani 1 1 d .
N3 N 1.3409(2) 0.3376(2) -0.00140(12) 0.0400(8) Uani 1 1 d D
N4 N 1.1463(2) 0.5952(2) 0.13855(14) 0.0460(9) Uani 1 1 d .
O1 O 1.32403(16) 0.3739(2) 0.09891(10) 0.0417(7) Uani 1 1 d .
F1 F 0.9382(3) 0.4101(5) 0.0880(2) 0.174(2) Uani 1 1 d U
F2 F 0.8187(3) 0.3361(7) 0.1123(3) 0.254(4) Uani 1 1 d U
F3 F 0.8331(3) 0.3009(4) 0.2114(3) 0.193(3) Uani 1 1 d U
F4 F 0.9713(3) 0.3347(4) 0.2861(2) 0.1535(19) Uani 1 1 d U
F5 F 1.0917(2) 0.4033(3) 0.26154(13) 0.1027(12) Uani 1 1 d U
F6 F 1.4095(2) 0.2906(3) -0.14394(14) 0.1066(13) Uani 1 1 d U
F7 F 1.3927(3) 0.3734(4) -0.23397(17) 0.159(2) Uani 1 1 d U
F8 F 1.2556(5) 0.4649(3) -0.28532(15) 0.186(3) Uani 1 1 d U
F9 F 1.1391(4) 0.4650(4) -0.2467(2) 0.203(3) Uani 1 1 d U
F10 F 1.1582(2) 0.3854(4) -0.15320(16) 0.1311(16) Uani 1 1 d U
F11 F 1.4714(2) 0.2581(3) 0.22455(14) 0.1064(13) Uani 1 1 d U
F12 F 1.5684(3) 0.3540(5) 0.30279(18) 0.163(2) Uani 1 1 d U
F13 F 1.5494(3) 0.5488(5) 0.31285(15) 0.159(2) Uani 1 1 d U
F14 F 1.4322(2) 0.6422(3) 0.24154(16) 0.1172(15) Uani 1 1 d U
F15 F 1.33262(16) 0.54586(18) 0.16454(12) 0.0669(8) Uani 1 1 d U
F16 F 1.40466(16) 0.20084(17) 0.07363(10) 0.0609(7) Uani 1 1 d U
F17 F 1.5375(2) 0.1038(2) 0.11051(14) 0.0896(10) Uani 1 1 d U
F18 F 1.67031(19) 0.1947(3) 0.16791(16) 0.1075(12) Uani 1 1 d U
F19 F 1.66569(18) 0.3855(3) 0.18937(15) 0.0991(11) Uani 1 1 d U
F20 F 1.53410(15) 0.4852(2) 0.15212(10) 0.0644(8) Uani 1 1 d U
H1A H 1.223(3) 0.4725(17) 0.146(2) 0.09(2) Uiso 1 1 d D
H3A H 1.327(4) 0.281(3) 0.009(2) 0.11(2) Uiso 1 1 d D

loop_
_atom_site_aniso_label
_atom_site_aniso_U_11
_atom_site_aniso_U_22
_atom_site_aniso_U_33
_atom_site_aniso_U_23
_atom_site_aniso_U_13
_atom_site_aniso_U_12
C1 0.062(4) 0.128(6) 0.099(5) 0.048(4) 0.002(4) -0.031(4)
C2 0.037(4) 0.183(9) 0.194(10) 0.091(8) -0.015(5) -0.032(4)
C3 0.052(4) 0.110(6) 0.217(10) 0.080(6) 0.062(6) 0.010(4)
C4 0.100(6) 0.078(4) 0.130(6) 0.022(4) 0.082(5) 0.004(4)
C5 0.062(3) 0.061(3) 0.082(4) 0.004(3) 0.042(3) -0.009(3)
C6 0.048(3) 0.047(3) 0.079(4) 0.012(3) 0.026(3) -0.002(2)
C7 0.049(3) 0.045(3) 0.058(3) -0.001(2) 0.027(2) -0.008(2)
C8 0.055(3) 0.037(3) 0.052(3) -0.004(2) 0.030(2) -0.006(2)
C9 0.068(3) 0.037(3) 0.060(3) -0.004(2) 0.041(2) -0.009(2)
C10 0.078(3) 0.034(2) 0.054(3) 0.000(2) 0.044(3) 0.001(2)
C11 0.062(3) 0.035(2) 0.043(2) 0.0028(19) 0.032(2) 0.006(2)
C12 0.114(4) 0.034(3) 0.068(3) 0.007(2) 0.065(3) 0.009(3)
C13 0.200(8) 0.036(3) 0.176(7) -0.002(4) 0.158(7) -0.007(4)
C14 0.207(8) 0.060(4) 0.051(3) 0.017(3) 0.063(4) 0.057(4)
C15 0.089(4) 0.028(2) 0.056(3) 0.004(2) 0.046(3) -0.002(2)
C16 0.088(4) 0.044(3) 0.074(4) 0.000(3) 0.046(3) 0.005(3)
C17 0.095(4) 0.053(3) 0.051(3) -0.001(2) 0.028(3) -0.004(3)
C18 0.093(4) 0.026(2) 0.061(3) -0.004(2) 0.043(3) 0.002(2)
C19 0.098(4) 0.039(3) 0.058(3) 0.004(2) 0.047(3) 0.012(3)
C20 0.099(4) 0.040(3) 0.053(3) 0.007(2) 0.042(3) 0.011(3)
C21 0.121(5) 0.037(3) 0.059(3) -0.006(2) 0.048(3) -0.008(3)
C22 0.176(7) 0.047(3) 0.081(4) -0.014(3) 0.062(5) -0.030(4)
C23 0.137(6) 0.069(4) 0.076(4) 0.000(3) 0.066(4) 0.030(4)
C24 0.109(4) 0.038(3) 0.049(3) -0.009(2) 0.041(3) -0.006(3)
C25 0.156(6) 0.041(3) 0.059(4) -0.016(3) 0.047(4) -0.020(3)
C26 0.124(5) 0.051(3) 0.044(3) -0.008(2) 0.034(3) -0.019(3)
C27 0.076(3) 0.040(3) 0.038(3) -0.003(2) 0.027(2) -0.005(2)
C28 0.053(3) 0.044(3) 0.036(2) 0.001(2) 0.023(2) 0.002(2)
C29 0.067(3) 0.041(3) 0.033(2) -0.006(2) 0.016(2) -0.005(2)
C30 0.090(4) 0.081(4) 0.053(3) 0.001(3) 0.016(3) 0.028(3)
C31 0.173(8) 0.068(4) 0.064(5) -0.005(4) -0.027(5) 0.050(5)
C32 0.240(12) 0.052(4) 0.046(4) 0.000(3) 0.044(6) -0.020(6)
C33 0.164(7) 0.092(5) 0.053(4) -0.016(4) 0.058(5) -0.066(5)
C34 0.094(4) 0.066(3) 0.040(3) -0.014(3) 0.032(3) -0.029(3)
C35 0.054(3) 0.034(2) 0.033(2) -0.0003(19) 0.0206(19) 0.0023(19)
C36 0.048(2) 0.038(2) 0.032(2) 0.0026(18) 0.0212(19) 0.0020(18)
C37 0.042(2) 0.034(2) 0.042(2) 0.000(2) 0.0229(19) 0.0036(18)
C38 0.044(2) 0.030(2) 0.035(2) 0.0019(19) 0.0213(18) 0.0018(17)
C39 0.046(2) 0.033(2) 0.042(2) 0.0001(19) 0.023(2) 0.0006(18)
C40 0.084(3) 0.037(2) 0.054(3) 0.005(2) 0.039(3) 0.001(2)
C41 0.052(3) 0.043(3) 0.074(3) -0.008(2) 0.033(2) -0.003(2)
C42 0.050(3) 0.029(2) 0.041(2) 0.0032(19) 0.023(2) 0.0034(18)
C43 0.049(3) 0.043(3) 0.049(3) -0.004(2) 0.021(2) -0.005(2)
C44 0.068(3) 0.040(3) 0.053(3) -0.011(2) 0.034(2) -0.006(2)
C45 0.066(3) 0.028(2) 0.054(3) 0.004(2) 0.036(2) 0.005(2)
C46 0.047(3) 0.048(3) 0.059(3) 0.000(2) 0.025(2) 0.000(2)
C47 0.050(3) 0.043(3) 0.049(3) -0.007(2) 0.021(2) -0.001(2)
C48 0.082(3) 0.031(2) 0.074(3) 0.006(2) 0.053(3) 0.008(2)
C49 0.106(4) 0.058(3) 0.115(5) 0.032(3) 0.078(4) 0.036(3)
C50 0.103(4) 0.049(3) 0.094(4) -0.024(3) 0.071(4) -0.016(3)
C51 0.067(3) 0.036(3) 0.063(3) 0.005(2) 0.040(2) 0.010(2)
C52 0.071(3) 0.051(3) 0.114(5) 0.022(3) 0.058(3) 0.022(3)
C53 0.053(3) 0.065(4) 0.101(4) 0.017(3) 0.043(3) 0.010(3)
C54 0.047(3) 0.039(3) 0.062(3) 0.003(2) 0.027(2) -0.001(2)
C55 0.059(3) 0.037(2) 0.041(2) 0.009(2) 0.029(2) 0.015(2)
C56 0.054(3) 0.073(3) 0.034(2) 0.005(2) 0.025(2) 0.005(2)
C57 0.055(3) 0.075(4) 0.050(3) -0.013(3) 0.033(3) -0.007(3)
C58 0.078(4) 0.111(6) 0.072(4) -0.035(4) 0.052(4) -0.030(4)
C59 0.081(5) 0.194(9) 0.050(4) -0.034(5) 0.030(4) -0.047(6)
C60 0.059(4) 0.217(10) 0.039(4) 0.025(5) 0.005(3) -0.005(5)
C61 0.068(4) 0.116(5) 0.053(4) 0.030(4) 0.026(3) 0.023(4)
C62 0.045(2) 0.032(2) 0.038(2) -0.0013(18) 0.0205(19) 0.0014(17)
C63 0.053(3) 0.042(3) 0.033(2) 0.0056(19) 0.024(2) 0.001(2)
C64 0.057(3) 0.048(3) 0.044(3) 0.001(2) 0.024(2) 0.001(2)
C65 0.048(3) 0.069(4) 0.060(3) 0.004(3) 0.016(2) -0.003(3)
C66 0.057(3) 0.083(4) 0.071(4) 0.024(3) 0.023(3) 0.025(3)
C67 0.074(4) 0.039(3) 0.069(3) 0.010(2) 0.032(3) 0.019(3)
C68 0.058(3) 0.042(3) 0.039(2) 0.002(2) 0.021(2) 0.001(2)
N1 0.054(2) 0.028(2) 0.059(2) 0.0033(18) 0.0327(18) 0.0003(17)
N2 0.097(3) 0.035(2) 0.046(2) -0.0024(18) 0.032(2) -0.007(2)
N3 0.061(2) 0.031(2) 0.033(2) -0.0012(17) 0.0222(17) -0.0040(17)
N4 0.055(2) 0.037(2) 0.058(2) 0.0021(17) 0.0337(19) 0.0045(16)
O1 0.0505(17) 0.0450(17) 0.0367(16) 0.0055(13) 0.0242(13) 0.0019(13)
F1 0.138(4) 0.229(5) 0.109(3) 0.053(3) -0.022(3) -0.082(4)
F2 0.089(3) 0.327(8) 0.280(7) 0.128(6) -0.029(4) -0.081(4)
F3 0.084(3) 0.199(5) 0.324(7) 0.116(5) 0.108(4) -0.001(3)
F4 0.193(5) 0.165(4) 0.157(4) 0.021(3) 0.132(4) -0.030(3)
F5 0.117(3) 0.123(3) 0.073(2) -0.010(2) 0.038(2) -0.052(2)
F6 0.072(2) 0.171(4) 0.085(2) -0.034(2) 0.0364(19) -0.005(2)
F7 0.216(5) 0.203(5) 0.105(3) -0.056(3) 0.116(3) -0.119(4)
F8 0.381(7) 0.112(3) 0.054(2) 0.017(2) 0.056(3) -0.060(4)
F9 0.257(6) 0.177(5) 0.112(4) 0.019(3) -0.027(4) 0.118(5)
F10 0.081(2) 0.197(4) 0.105(3) -0.013(3) 0.018(2) 0.061(3)
F11 0.095(2) 0.127(3) 0.098(3) 0.058(2) 0.032(2) 0.048(2)
F12 0.101(3) 0.263(6) 0.094(3) 0.061(3) -0.010(3) 0.003(3)
F13 0.133(3) 0.270(6) 0.068(2) -0.043(3) 0.024(2) -0.087(4)
F14 0.128(3) 0.122(3) 0.131(3) -0.072(3) 0.083(3) -0.064(3)
F15 0.0654(18) 0.0472(15) 0.096(2) -0.0100(15) 0.0374(17) -0.0027(13)
F16 0.0760(18) 0.0384(14) 0.0642(17) 0.0017(13) 0.0172(14) 0.0028(13)
F17 0.103(2) 0.0551(19) 0.108(3) 0.0074(17) 0.031(2) 0.0314(16)
F18 0.070(2) 0.112(3) 0.130(3) 0.027(2) 0.018(2) 0.038(2)
F19 0.060(2) 0.106(3) 0.109(3) 0.002(2) -0.0031(19) -0.0037(18)
F20 0.0672(17) 0.0566(18) 0.0630(17) -0.0083(14) 0.0127(14) -0.0093(13)

loop_
_atom_type_symbol
_atom_type_description
_atom_type_scat_dispersion_real
_atom_type_scat_dispersion_imag
_atom_type_scat_source
C C 0.0033 0.0016 'International Tables Vol C Tables 4.2.6.8 and 6.1.1.4'
H H 0.0000 0.0000 'International Tables Vol C Tables 4.2.6.8 and 6.1.1.4'
N N 0.0061 0.0033 'International Tables Vol C Tables 4.2.6.8 and 6.1.1.4'
O O 0.0106 0.0060 'International Tables Vol C Tables 4.2.6.8 and 6.1.1.4'
F F 0.0171 0.0103 'International Tables Vol C Tables 4.2.6.8 and 6.1.1.4'

loop_
_geom_angle_atom_site_label_1
_geom_angle_atom_site_label_2
_geom_angle_atom_site_label_3
_geom_angle
F1 C1 C6 119.4(6)
F1 C1 C2 118.9(7)
C6 C1 C2 121.6(7)
C3 C2 F2 119.8(8)
C3 C2 C1 121.0(7)
F2 C2 C1 119.2(10)
C2 C3 C4 119.9(6)
C2 C3 F3 121.1(9)
C4 C3 F3 118.9(10)
C3 C4 F4 122.1(7)
C3 C4 C5 119.0(7)
F4 C4 C5 118.9(7)
F5 C5 C6 119.2(4)
F5 C5 C4 118.1(6)
C6 C5 C4 122.6(6)
C1 C6 C5 115.8(5)
C1 C6 C7 123.0(5)
C5 C6 C7 121.1(4)
C54 C7 C8 126.9(4)
C54 C7 C6 116.8(4)
C8 C7 C6 116.3(4)
N1 C8 C7 122.7(4)
N1 C8 C9 108.3(4)
C7 C8 C9 129.0(4)
C10 C9 C8 108.5(4)
C10 C9 H9 125.7
C8 C9 H9 125.7
C9 C10 C11 105.6(4)
C9 C10 C12 126.3(4)
C11 C10 C12 128.1(4)
N1 C11 C10 109.9(4)
N1 C11 C55 120.2(4)
C10 C11 C55 129.9(4)
C14 C12 C10 110.2(4)
C14 C12 C15 112.4(4)
C10 C12 C15 109.9(4)
C14 C12 C13 109.4(5)
C10 C12 C13 108.6(4)
C15 C12 C13 106.2(4)
C12 C13 H13A 109.5
C12 C13 H13B 109.5
H13A C13 H13B 109.5
C12 C13 H13C 109.5
H13A C13 H13C 109.5
H13B C13 H13C 109.5
C12 C14 H14A 109.5
C12 C14 H14B 109.5
H14A C14 H14B 109.5
C12 C14 H14C 109.5
H14A C14 H14C 109.5
H14B C14 H14C 109.5
C20 C15 C16 117.0(4)
C20 C15 C12 121.9(5)
C16 C15 C12 121.0(4)
C15 C16 C17 121.2(5)
C15 C16 H16 119.4
C17 C16 H16 119.4
C18 C17 C16 121.3(5)
C18 C17 H17 119.3
C16 C17 H17 119.3
C19 C18 C17 117.2(4)
C19 C18 C21 122.0(5)
C17 C18 C21 120.7(5)
C18 C19 C20 121.8(5)
C18 C19 H19 119.1
C20 C19 H19 119.1
C15 C20 C19 121.4(5)
C15 C20 H20 119.3
C19 C20 H20 119.3
C22 C21 C24 109.7(5)
C22 C21 C18 108.2(4)
C24 C21 C18 110.7(4)
C22 C21 C23 108.9(5)
C24 C21 C23 107.0(4)
C18 C21 C23 112.3(5)
C21 C22 H22A 109.5
C21 C22 H22B 109.5
H22A C22 H22B 109.5
C21 C22 H22C 109.5
H22A C22 H22C 109.5
H22B C22 H22C 109.5
C21 C23 H23A 109.5
C21 C23 H23B 109.5
H23A C23 H23B 109.5
C21 C23 H23C 109.5
H23A C23 H23C 109.5
H23B C23 H23C 109.5
N2 C24 C25 109.5(4)
N2 C24 C21 123.2(4)
C25 C24 C21 126.9(4)
C26 C25 C24 107.2(4)
C26 C25 H25 126.4
C24 C25 H25 126.4
C25 C26 C27 107.1(4)
C25 C26 H26 126.5
C27 C26 H26 126.5
C28 C27 N2 122.2(4)
C28 C27 C26 129.3(4)
N2 C27 C26 108.4(4)
C27 C28 C35 126.7(4)
C27 C28 C29 117.6(4)
C35 C28 C29 115.7(4)
C30 C29 C34 117.0(5)
C30 C29 C28 121.9(4)
C34 C29 C28 121.0(4)
F10 C30 C29 119.9(5)
F10 C30 C31 120.1(6)
C29 C30 C31 120.0(7)
F9 C31 C32 124.3(10)
F9 C31 C30 118.1(10)
C32 C31 C30 117.6(6)
C33 C32 F8 127.1(11)
C33 C32 C31 120.8(7)
F8 C32 C31 112.1(11)
C32 C33 C34 120.9(8)
C32 C33 F7 117.2(8)
C34 C33 F7 121.8(9)
C33 C34 F6 117.2(6)
C33 C34 C29 123.7(7)
F6 C34 C29 119.1(4)
N3 C35 C36 107.9(3)
N3 C35 C28 122.9(4)
C36 C35 C28 129.2(4)
C37 C36 C35 108.2(3)
C37 C36 H36 125.9
C35 C36 H36 125.9
C36 C37 C38 105.7(3)
C36 C37 C39 126.1(3)
C38 C37 C39 128.1(4)
N3 C38 C37 109.4(3)
N3 C38 C62 120.9(3)
C37 C38 C62 129.6(4)
C42 C39 C41 113.4(3)
C42 C39 C37 110.2(3)
C41 C39 C37 109.7(3)
C42 C39 C40 107.8(3)
C41 C39 C40 106.1(4)
C37 C39 C40 109.5(3)
C39 C40 H40A 109.5
C39 C40 H40B 109.5
H40A C40 H40B 109.5
C39 C40 H40C 109.5
H40A C40 H40C 109.5
H40B C40 H40C 109.5
C39 C41 H41A 109.5
C39 C41 H41B 109.5
H41A C41 H41B 109.5
C39 C41 H41C 109.5
H41A C41 H41C 109.5
H41B C41 H41C 109.5
C43 C42 C47 116.8(4)
C43 C42 C39 123.2(4)
C47 C42 C39 119.9(4)
C42 C43 C44 121.0(4)
C42 C43 H43 119.5
C44 C43 H43 119.5
C45 C44 C43 122.3(4)
C45 C44 H44 118.9
C43 C44 H44 118.9
C44 C45 C46 117.0(4)
C44 C45 C48 123.2(4)
C46 C45 C48 119.7(4)
C47 C46 C45 121.4(4)
C47 C46 H46 119.3
C45 C46 H46 119.3
C46 C47 C42 121.5(4)
C46 C47 H47 119.3
C42 C47 H47 119.3
C51 C48 C45 112.0(4)
C51 C48 C50 107.0(4)
C45 C48 C50 111.5(4)
C51 C48 C49 109.4(4)
C45 C48 C49 107.8(4)
C50 C48 C49 109.0(4)
C48 C49 H49A 109.5
C48 C49 H49B 109.5
H49A C49 H49B 109.5
C48 C49 H49C 109.5
H49A C49 H49C 109.5
H49B C49 H49C 109.5
C48 C50 H50A 109.5
C48 C50 H50B 109.5
H50A C50 H50B 109.5
C48 C50 H50C 109.5
H50A C50 H50C 109.5
H50B C50 H50C 109.5
N4 C51 C52 109.1(4)
N4 C51 C48 123.1(4)
C52 C51 C48 127.5(4)
C53 C52 C51 108.2(4)
C53 C52 H52 125.9
C51 C52 H52 125.9
C52 C53 C54 107.0(4)
C52 C53 H53 126.5
C54 C53 H53 126.5
C7 C54 N4 122.6(4)
C7 C54 C53 129.5(4)
N4 C54 C53 107.9(4)
O1 C55 C11 107.3(3)
O1 C55 C56 114.4(3)
C11 C55 C56 111.8(3)
O1 C55 H55 107.7
C11 C55 H55 107.7
C56 C55 H55 107.7
C57 C56 C61 115.8(5)
C57 C56 C55 123.9(4)
C61 C56 C55 120.3(5)
F15 C57 C58 116.9(5)
F15 C57 C56 120.2(4)
C58 C57 C56 122.8(6)
F14 C58 C59 119.4(7)
F14 C58 C57 120.1(7)
C59 C58 C57 120.5(7)
F13 C59 C58 121.7(10)
F13 C59 C60 119.9(10)
C58 C59 C60 118.4(6)
F12 C60 C59 121.0(9)
F12 C60 C61 117.6(10)
C59 C60 C61 121.4(7)
F11 C61 C60 118.4(6)
F11 C61 C56 120.7(6)
C60 C61 C56 120.9(7)
O1 C62 C38 107.1(3)
O1 C62 C63 113.4(3)
C38 C62 C63 112.3(3)
O1 C62 H62 107.9
C38 C62 H62 107.9
C63 C62 H62 107.9
C68 C63 C64 115.1(4)
C68 C63 C62 124.5(4)
C64 C63 C62 120.4(4)
F20 C64 C65 116.3(4)
F20 C64 C63 120.6(4)
C65 C64 C63 123.1(4)
F19 C65 C66 120.0(5)
F19 C65 C64 120.4(5)
C66 C65 C64 119.7(5)
F18 C66 C65 120.6(5)
F18 C66 C67 119.6(5)
C65 C66 C67 119.7(4)
F17 C67 C66 120.7(4)
F17 C67 C68 119.6(5)
C66 C67 C68 119.7(4)
F16 C68 C63 120.4(4)
F16 C68 C67 116.9(4)
C63 C68 C67 122.6(4)
C11 N1 C8 107.7(3)
C11 N1 H1A 131(4)
C8 N1 H1A 122(4)
C24 N2 C27 107.7(4)
C38 N3 C35 108.8(3)
C38 N3 H3A 125(4)
C35 N3 H3A 125(4)
C51 N4 C54 107.9(3)
C55 O1 C62 119.1(3)

loop_
_geom_bond_atom_site_label_1
_geom_bond_atom_site_label_2
_geom_bond_distance
C1 F1 1.336(8)
C1 C6 1.353(8)
C1 C2 1.364(11)
C2 C3 1.322(13)
C2 F2 1.350(9)
C3 C4 1.338(11)
C3 F3 1.346(8)
C4 F4 1.346(8)
C4 C5 1.371(8)
C5 F5 1.350(6)
C5 C6 1.363(7)
C6 C7 1.506(6)
C7 C54 1.392(6)
C7 C8 1.398(6)
C8 N1 1.379(5)
C8 C9 1.400(6)
C9 C10 1.369(6)
C9 H9 0.9300
C10 C11 1.427(6)
C10 C12 1.529(6)
C11 N1 1.342(5)
C11 C55 1.502(6)
C12 C14 1.514(9)
C12 C15 1.541(6)
C12 C13 1.543(8)
C13 H13A 0.9600
C13 H13B 0.9600
C13 H13C 0.9600
C14 H14A 0.9600
C14 H14B 0.9600
C14 H14C 0.9600
C15 C20 1.374(7)
C15 C16 1.377(7)
C16 C17 1.385(7)
C16 H16 0.9300
C17 C18 1.378(7)
C17 H17 0.9300
C18 C19 1.359(7)
C18 C21 1.535(7)
C19 C20 1.384(7)
C19 H19 0.9300
C20 H20 0.9300
C21 C22 1.517(8)
C21 C24 1.523(7)
C21 C23 1.552(8)
C22 H22A 0.9600
C22 H22B 0.9600
C22 H22C 0.9600
C23 H23A 0.9600
C23 H23B 0.9600
C23 H23C 0.9600
C24 N2 1.316(6)
C24 C25 1.429(7)
C25 C26 1.354(7)
C25 H25 0.9300
C26 C27 1.404(6)
C26 H26 0.9300
C27 C28 1.380(6)
C27 N2 1.394(6)
C28 C35 1.410(6)
C28 C29 1.490(6)
C29 C30 1.360(7)
C29 C34 1.384(7)
C30 F10 1.315(7)
C30 C31 1.430(11)
C31 F9 1.311(9)
C31 C32 1.405(13)
C32 C33 1.301(12)
C32 F8 1.340(8)
C33 C34 1.325(8)
C33 F7 1.345(9)
C34 F6 1.337(7)
C35 N3 1.371(5)
C35 C36 1.398(6)
C36 C37 1.383(6)
C36 H36 0.9300
C37 C38 1.418(5)
C37 C39 1.527(6)
C38 N3 1.340(5)
C38 C62 1.504(6)
C39 C42 1.517(6)
C39 C41 1.526(6)
C39 C40 1.535(6)
C40 H40A 0.9600
C40 H40B 0.9600
C40 H40C 0.9600
C41 H41A 0.9600
C41 H41B 0.9600
C41 H41C 0.9600
C42 C43 1.384(6)
C42 C47 1.389(6)
C43 C44 1.396(6)
C43 H43 0.9300
C44 C45 1.358(6)
C44 H44 0.9300
C45 C46 1.393(6)
C45 C48 1.521(6)
C46 C47 1.383(6)
C46 H46 0.9300
C47 H47 0.9300
C48 C51 1.507(6)
C48 C50 1.540(7)
C48 C49 1.549(7)
C49 H49A 0.9600
C49 H49B 0.9600
C49 H49C 0.9600
C50 H50A 0.9600
C50 H50B 0.9600
C50 H50C 0.9600
C51 N4 1.333(5)
C51 C52 1.415(7)
C52 C53 1.357(7)
C52 H52 0.9300
C53 C54 1.412(6)
C53 H53 0.9300
C54 N4 1.401(5)
C55 O1 1.425(5)
C55 C56 1.530(7)
C55 H55 0.9800
C56 C57 1.384(7)
C56 C61 1.394(7)
C57 F15 1.321(6)
C57 C58 1.379(8)
C58 F14 1.325(8)
C58 C59 1.352(11)
C59 F13 1.320(8)
C59 C60 1.379(12)
C60 F12 1.356(8)
C60 C61 1.382(10)
C61 F11 1.323(7)
C62 O1 1.437(5)
C62 C63 1.532(6)
C62 H62 0.9800
C63 C68 1.377(6)
C63 C64 1.380(6)
C64 F20 1.345(5)
C64 C65 1.374(7)
C65 F19 1.339(6)
C65 C66 1.351(8)
C66 F18 1.343(6)
C66 C67 1.363(7)
C67 F17 1.338(5)
C67 C68 1.378(6)
C68 F16 1.337(5)
N1 H1A 0.899(12)
N3 H3A 0.896(12)

loop_
_geom_hbond_atom_site_label_D
_geom_hbond_atom_site_label_H
_geom_hbond_atom_site_label_A
_geom_hbond_distance_DH
_geom_hbond_distance_HA
_geom_hbond_distance_DA
_geom_hbond_angle_DHA
N1 H1A F15 0.899(12) 2.14(5) 2.783(4) 128(5)
N1 H1A N4 0.899(12) 2.15(5) 2.794(5) 128(5)
N3 H3A F16 0.896(12) 2.16(5) 2.751(4) 122(5)

loop_
_geom_torsion_atom_site_label_1
_geom_torsion_atom_site_label_2
_geom_torsion_atom_site_label_3
_geom_torsion_atom_site_label_4
_geom_torsion
F1 C1 C2 C3 -178.2(9)
C6 C1 C2 C3 0.0(15)
F1 C1 C2 F2 1.2(15)
C6 C1 C2 F2 179.4(8)
F2 C2 C3 C4 -179.9(9)
C1 C2 C3 C4 -0.5(16)
F2 C2 C3 F3 -1.2(16)
C1 C2 C3 F3 178.1(8)
C2 C3 C4 F4 179.8(8)
F3 C3 C4 F4 1.2(11)
C2 C3 C4 C5 0.6(12)
F3 C3 C4 C5 -178.0(6)
C3 C4 C5 F5 -178.0(6)
F4 C4 C5 F5 2.8(9)
C3 C4 C5 C6 -0.3(10)
F4 C4 C5 C6 -179.5(5)
F1 C1 C6 C5 178.5(7)
C2 C1 C6 C5 0.4(11)
F1 C1 C6 C7 -2.3(10)
C2 C1 C6 C7 179.5(7)
F5 C5 C6 C1 177.5(5)
C4 C5 C6 C1 -0.2(8)
F5 C5 C6 C7 -1.7(7)
C4 C5 C6 C7 -179.4(5)
C1 C6 C7 C54 77.4(7)
C5 C6 C7 C54 -103.5(6)
C1 C6 C7 C8 -103.0(6)
C5 C6 C7 C8 76.2(6)
C54 C7 C8 N1 1.9(7)
C6 C7 C8 N1 -177.7(4)
C54 C7 C8 C9 -177.5(5)
C6 C7 C8 C9 2.9(7)
N1 C8 C9 C10 -0.3(5)
C7 C8 C9 C10 179.2(5)
C8 C9 C10 C11 0.3(5)
C8 C9 C10 C12 178.7(4)
C9 C10 C11 N1 -0.3(5)
C12 C10 C11 N1 -178.5(4)
C9 C10 C11 C55 178.6(4)
C12 C10 C11 C55 0.3(8)
C9 C10 C12 C14 -112.1(6)
C11 C10 C12 C14 65.8(6)
C9 C10 C12 C15 123.5(5)
C11 C10 C12 C15 -58.6(7)
C9 C10 C12 C13 7.7(7)
C11 C10 C12 C13 -174.4(5)
C14 C12 C15 C20 18.8(6)
C10 C12 C15 C20 141.9(5)
C13 C12 C15 C20 -100.8(6)
C14 C12 C15 C16 -165.6(5)
C10 C12 C15 C16 -42.5(6)
C13 C12 C15 C16 74.8(6)
C20 C15 C16 C17 0.2(7)
C12 C15 C16 C17 -175.6(4)
C15 C16 C17 C18 -1.0(8)
C16 C17 C18 C19 1.5(7)
C16 C17 C18 C21 179.3(5)
C17 C18 C19 C20 -1.2(7)
C21 C18 C19 C20 -178.9(4)
C16 C15 C20 C19 0.2(7)
C12 C15 C20 C19 175.9(4)
C18 C19 C20 C15 0.4(8)
C19 C18 C21 C22 100.9(6)
C17 C18 C21 C22 -76.8(6)
C19 C18 C21 C24 -138.9(5)
C17 C18 C21 C24 43.5(6)
C19 C18 C21 C23 -19.3(7)
C17 C18 C21 C23 163.0(5)
C22 C21 C24 N2 153.4(5)
C18 C21 C24 N2 34.0(7)
C23 C21 C24 N2 -88.7(6)
C22 C21 C24 C25 -34.4(8)
C18 C21 C24 C25 -153.8(6)
C23 C21 C24 C25 83.6(7)
N2 C24 C25 C26 0.1(7)
C21 C24 C25 C26 -173.1(6)
C24 C25 C26 C27 -0.8(7)
C25 C26 C27 C28 -178.8(5)
C25 C26 C27 N2 1.3(7)
N2 C27 C28 C35 -0.6(7)
C26 C27 C28 C35 179.6(5)
N2 C27 C28 C29 177.9(4)
C26 C27 C28 C29 -2.0(8)
C27 C28 C29 C30 97.9(6)
C35 C28 C29 C30 -83.5(6)
C27 C28 C29 C34 -84.1(5)
C35 C28 C29 C34 94.5(5)
C34 C29 C30 F10 -179.3(5)
C28 C29 C30 F10 -1.2(8)
C34 C29 C30 C31 -2.0(8)
C28 C29 C30 C31 176.0(5)
F10 C30 C31 F9 -2.3(10)
C29 C30 C31 F9 -179.6(6)
F10 C30 C31 C32 178.2(6)
C29 C30 C31 C32 0.9(10)
F9 C31 C32 C33 -178.3(7)
C30 C31 C32 C33 1.2(11)
F9 C31 C32 F8 2.9(11)
C30 C31 C32 F8 -177.5(5)
F8 C32 C33 C34 176.6(6)
C31 C32 C33 C34 -2.0(11)
F8 C32 C33 F7 -0.9(11)
C31 C32 C33 F7 -179.4(6)
C32 C33 C34 F6 179.5(6)
F7 C33 C34 F6 -3.2(8)
C32 C33 C34 C29 0.7(9)
F7 C33 C34 C29 178.1(5)
C30 C29 C34 C33 1.3(8)
C28 C29 C34 C33 -176.7(5)
C30 C29 C34 F6 -177.4(5)
C28 C29 C34 F6 4.5(7)
C27 C28 C35 N3 1.1(7)
C29 C28 C35 N3 -177.3(4)
C27 C28 C35 C36 178.7(4)
C29 C28 C35 C36 0.2(6)
N3 C35 C36 C37 0.2(4)
C28 C35 C36 C37 -177.6(4)
C35 C36 C37 C38 -0.2(4)
C35 C36 C37 C39 179.1(4)
C36 C37 C38 N3 0.1(4)
C39 C37 C38 N3 -179.2(4)
C36 C37 C38 C62 179.2(4)
C39 C37 C38 C62 -0.1(7)
C36 C37 C39 C42 121.3(4)
C38 C37 C39 C42 -59.5(5)
C36 C37 C39 C41 -113.2(4)
C38 C37 C39 C41 66.0(5)
C36 C37 C39 C40 2.8(5)
C38 C37 C39 C40 -178.0(4)
C41 C39 C42 C43 18.1(5)
C37 C39 C42 C43 141.5(4)
C40 C39 C42 C43 -99.0(5)
C41 C39 C42 C47 -166.1(4)
C37 C39 C42 C47 -42.7(5)
C40 C39 C42 C47 76.8(5)
C47 C42 C43 C44 0.0(6)
C39 C42 C43 C44 176.0(4)
C42 C43 C44 C45 0.3(7)
C43 C44 C45 C46 -0.8(6)
C43 C44 C45 C48 -178.4(4)
C44 C45 C46 C47 1.1(6)
C48 C45 C46 C47 178.8(4)
C45 C46 C47 C42 -0.9(7)
C43 C42 C47 C46 0.3(6)
C39 C42 C47 C46 -175.8(4)
C44 C45 C48 C51 -135.0(5)
C46 C45 C48 C51 47.5(6)
C44 C45 C48 C50 -15.0(6)
C46 C45 C48 C50 167.5(4)
C44 C45 C48 C49 104.6(6)
C46 C45 C48 C49 -72.9(5)
C45 C48 C51 N4 30.0(6)
C50 C48 C51 N4 -92.5(5)
C49 C48 C51 N4 149.5(5)
C45 C48 C51 C52 -157.3(5)
C50 C48 C51 C52 80.2(6)
C49 C48 C51 C52 -37.8(7)
N4 C51 C52 C53 -0.8(6)
C48 C51 C52 C53 -174.3(5)
C51 C52 C53 C54 0.2(7)
C8 C7 C54 N4 -1.0(7)
C6 C7 C54 N4 178.6(4)
C8 C7 C54 C53 -179.1(5)
C6 C7 C54 C53 0.5(8)
C52 C53 C54 C7 178.6(5)
C52 C53 C54 N4 0.3(6)
N1 C11 C55 O1 -60.6(5)
C10 C11 C55 O1 120.7(5)
N1 C11 C55 C56 65.5(5)
C10 C11 C55 C56 -113.2(5)
O1 C55 C56 C57 52.9(5)
C11 C55 C56 C57 -69.2(5)
O1 C55 C56 C61 -127.1(4)
C11 C55 C56 C61 110.7(5)
C61 C56 C57 F15 176.7(4)
C55 C56 C57 F15 -3.3(6)
C61 C56 C57 C58 -1.1(7)
C55 C56 C57 C58 178.8(4)
F15 C57 C58 F14 1.7(7)
C56 C57 C58 F14 179.6(4)
F15 C57 C58 C59 -179.4(5)
C56 C57 C58 C59 -1.4(8)
F14 C58 C59 F13 0.3(9)
C57 C58 C59 F13 -178.7(5)
F14 C58 C59 C60 -178.3(6)
C57 C58 C59 C60 2.7(9)
F13 C59 C60 F12 -1.1(11)
C58 C59 C60 F12 177.5(5)
F13 C59 C60 C61 179.9(5)
C58 C59 C60 C61 -1.5(10)
F12 C60 C61 F11 -2.5(8)
C59 C60 C61 F11 176.5(6)
F12 C60 C61 C56 179.8(5)
C59 C60 C61 C56 -1.1(10)
C57 C56 C61 F11 -175.2(4)
C55 C56 C61 F11 4.8(7)
C57 C56 C61 C60 2.3(7)
C55 C56 C61 C60 -177.6(5)
N3 C38 C62 O1 -60.1(5)
C37 C38 C62 O1 120.9(4)
N3 C38 C62 C63 65.1(5)
C37 C38 C62 C63 -114.0(4)
O1 C62 C63 C68 55.4(5)
C38 C62 C63 C68 -66.2(5)
O1 C62 C63 C64 -123.7(4)
C38 C62 C63 C64 114.7(4)
C68 C63 C64 F20 -176.6(4)
C62 C63 C64 F20 2.7(6)
C68 C63 C64 C65 1.8(6)
C62 C63 C64 C65 -179.0(4)
F20 C64 C65 F19 -2.5(7)
C63 C64 C65 F19 179.1(4)
F20 C64 C65 C66 178.6(4)
C63 C64 C65 C66 0.2(7)
F19 C65 C66 F18 -1.8(8)
C64 C65 C66 F18 177.1(5)
F19 C65 C66 C67 179.3(5)
C64 C65 C66 C67 -1.7(8)
F18 C66 C67 F17 1.8(8)
C65 C66 C67 F17 -179.3(5)
F18 C66 C67 C68 -177.6(5)
C65 C66 C67 C68 1.3(8)
C64 C63 C68 F16 176.1(4)
C62 C63 C68 F16 -3.1(6)
C64 C63 C68 C67 -2.3(6)
C62 C63 C68 C67 178.5(4)
F17 C67 C68 F16 3.0(6)
C66 C67 C68 F16 -177.6(4)
F17 C67 C68 C63 -178.6(4)
C66 C67 C68 C63 0.9(7)
C10 C11 N1 C8 0.1(5)
C55 C11 N1 C8 -178.9(4)
C7 C8 N1 C11 -179.4(4)
C9 C8 N1 C11 0.1(5)
C25 C24 N2 C27 0.7(6)
C21 C24 N2 C27 174.2(5)
C28 C27 N2 C24 178.9(5)
C26 C27 N2 C24 -1.2(6)
C37 C38 N3 C35 0.1(4)
C62 C38 N3 C35 -179.2(3)
C36 C35 N3 C38 -0.2(4)
C28 C35 N3 C38 177.8(4)
C52 C51 N4 C54 1.0(5)
C48 C51 N4 C54 174.8(4)
C7 C54 N4 C51 -179.3(4)
C53 C54 N4 C51 -0.8(5)
C11 C55 O1 C62 164.9(3)
C56 C55 O1 C62 40.4(5)
C38 C62 O1 C55 164.5(3)
C63 C62 O1 C55 40.0(4)

loop_
_platon_squeeze_void_nr
_platon_squeeze_void_average_x
_platon_squeeze_void_average_y
_platon_squeeze_void_average_z
_platon_squeeze_void_volume
_platon_squeeze_void_count_electrons
_platon_squeeze_void_content
1 0.000 -0.008 0.000 427 105 ' '
2 0.500 -0.043 0.500 427 105 ' '
3 0.455 0.119 0.923 42 1 ' '
4 0.955 0.381 0.423 42 1 ' '
5 0.045 0.619 0.577 42 1 ' '
6 0.545 0.881 0.077 42 1 ' '
